data_1547508
loop_
_publ_author_name
'Mandal, Debdeep'
'Dolai, Ramapada'
'Chrysochos, Nicolas'
'Kalita, Pankaj'
'Kumar, Ravi'
'Dhara, Debabrata'
'Maiti, Avijit'
'Narayanan, Ramakirushnan Suriya'
'Rajaraman, Gopalan'
'Schulzke, Carola'
'Chandrasekhar, Vadapalli'
'Jana, Anukul'

_publ_section_title
;
 Stepwise Reversible Oxidation of N-Peralkyl-Substituted NHC-CAAC Derived
 Triazaalkenes: Isolation of Radical Cations and Dications.
;
_journal_issue 20
_journal_name_full 'Organic letters'
_journal_page_first 5605
_journal_page_last 5608
_journal_paper_doi 10.1021/acs.orglett.7b02721
_journal_volume 19
_journal_year 2017
_chemical_formula_moiety 'C18 H34 N3, C F3 O3 S'
_chemical_formula_sum 'C19 H34 F3 N3 O3 S'
_chemical_formula_weight 441.55
_chemical_name_systematic
;
 ?
;
_space_group_IT_number 14
_space_group_name_Hall '-P 2ybc'
_symmetry_cell_setting monoclinic
_symmetry_space_group_name_Hall '-P 2ybc'
_symmetry_space_group_name_H-M 'P 1 21/c 1'
_atom_sites_solution_hydrogens geom
_atom_sites_solution_primary direct
_atom_sites_solution_secondary difmap
_cell_angle_alpha 90.00
_cell_angle_beta 100.909(5)
_cell_angle_gamma 90.00
_cell_formula_units_Z 4
_cell_length_a 13.4671(11)
_cell_length_b 8.2755(7)
_cell_length_c 20.6849(18)
_cell_measurement_reflns_used 1488
_cell_measurement_temperature 100(2)
_cell_measurement_theta_max 22.19
_cell_measurement_theta_min 3.89
_cell_volume 2263.6(3)
_computing_cell_refinement 'Bruker SAINT'
_computing_data_collection 'Bruker APEX2'
_computing_data_reduction 'Bruker SAINT'
_computing_structure_refinement 'ShelXL (Sheldrick, 2015)'
_computing_structure_solution 'ShelXT (Sheldrick, 2015)'
_diffrn_ambient_temperature 100(2)
_diffrn_measured_fraction_theta_full 0.938
_diffrn_measured_fraction_theta_max 0.923
_diffrn_measurement_device_type 'Bruker APEX-II CCD'
_diffrn_measurement_method '\f and \w scans'
_diffrn_radiation_monochromator graphite
_diffrn_radiation_source 'fine-focus sealed tube'
_diffrn_radiation_type MoK\a
_diffrn_radiation_wavelength 0.71073
_diffrn_reflns_av_R_equivalents 0.0558
_diffrn_reflns_av_sigmaI/netI 0.0685
_diffrn_reflns_limit_h_max 15
_diffrn_reflns_limit_h_min -15
_diffrn_reflns_limit_k_max 9
_diffrn_reflns_limit_k_min -10
_diffrn_reflns_limit_l_max 25
_diffrn_reflns_limit_l_min -25
_diffrn_reflns_number 11550
_diffrn_reflns_point_group_measured_fraction_full 0.938
_diffrn_reflns_point_group_measured_fraction_max 0.923
_diffrn_reflns_theta_full 25.242
_diffrn_reflns_theta_max 26.370
_diffrn_reflns_theta_min 3.692
_exptl_absorpt_coefficient_mu 0.191
_exptl_absorpt_correction_T_max 1
_exptl_absorpt_correction_T_min 0.8084
_exptl_absorpt_correction_type multi-scan
_exptl_absorpt_process_details
;
SADABS-2004/1 (Bruker,2004) was used for absorption correction
;
_exptl_crystal_colour colourless
_exptl_crystal_density_diffrn 1.296
_exptl_crystal_density_method 'not measured'
_exptl_crystal_description block
_exptl_crystal_F_000 944
_exptl_crystal_size_max 0.20
_exptl_crystal_size_mid 0.20
_exptl_crystal_size_min 0.10
_refine_diff_density_max 0.402
_refine_diff_density_min -0.291
_refine_diff_density_rms 0.065
_refine_ls_extinction_method none
_refine_ls_goodness_of_fit_ref 1.052
_refine_ls_hydrogen_treatment mixed
_refine_ls_matrix_type full
_refine_ls_number_parameters 272
_refine_ls_number_reflns 4274
_refine_ls_number_restraints 0
_refine_ls_restrained_S_all 1.052
_refine_ls_R_factor_all 0.0816
_refine_ls_R_factor_gt 0.0502
_refine_ls_shift/su_max 0.009
_refine_ls_shift/su_mean 0.001
_refine_ls_structure_factor_coef Fsqd
_refine_ls_weighting_details 'calc w=1/[\s^2^(Fo^2^)+(0.0561P)^2^+0.6070P] where P=(Fo^2^+2Fc^2^)/3'
_refine_ls_weighting_scheme calc
_refine_ls_wR_factor_gt 0.1135
_refine_ls_wR_factor_ref 0.1346
_reflns_number_gt 2865
_reflns_number_total 4274
_reflns_threshold_expression >2\s(I)
_cod_data_source_file ol7b02721_si_002.cif
_cod_data_source_block 422
_cod_depositor_comments 'Adding full bibliography for 1547507--1547513.cif.'
_cod_original_sg_symbol_H-M P2(1)/c
_cod_database_code 1547508

loop_
_symmetry_equiv_pos_as_xyz
'x, y, z'
'-x, y+1/2, -z+1/2'
'-x, -y, -z'
'x, -y-1/2, z-1/2'

loop_
_atom_site_label
_atom_site_type_symbol
_atom_site_fract_x
_atom_site_fract_y
_atom_site_fract_z
_atom_site_U_iso_or_equiv
_atom_site_adp_type
_atom_site_occupancy
_atom_site_symmetry_multiplicity
_atom_site_calc_flag
_atom_site_refinement_flags
C1 C 0.8243(2) 0.0975(3) 0.72898(12) 0.0219(6) Uani 1 1 d .
C2 C 0.8751(2) -0.0136(3) 0.77029(11) 0.0216(6) Uani 1 1 d .
C3 C 0.7990(2) 0.1548(3) 0.83025(11) 0.0196(6) Uani 1 1 d .
C4 C 0.7637(2) 0.2297(3) 0.88889(12) 0.0234(7) Uani 1 1 d .
H4 H 0.7711 0.1484 0.9239 0.028 Uiso 1 1 calc R
C5 C 0.6413(2) 0.4053(3) 0.92014(11) 0.0208(6) Uani 1 1 d .
C6 C 0.7381(2) 0.5043(4) 0.92379(13) 0.0277(7) Uani 1 1 d .
H6A H 0.7533 0.5623 0.9652 0.033 Uiso 1 1 calc R
H6B H 0.7297 0.5824 0.8882 0.033 Uiso 1 1 calc R
C7 C 0.8242(2) 0.3872(3) 0.91812(12) 0.0213(6) Uani 1 1 d .
C8 C 0.5812(2) 0.1453(3) 0.86368(12) 0.0250(7) Uani 1 1 d .
H8 H 0.5236 0.1854 0.8818 0.030 Uiso 1 1 calc R
C9 C 0.6124(2) -0.0136(4) 0.89896(16) 0.0381(8) Uani 1 1 d .
H9A H 0.6649 -0.0632 0.8803 0.057 Uiso 1 1 calc R
H9B H 0.5551 -0.0847 0.8939 0.057 Uiso 1 1 calc R
H9C H 0.6368 0.0069 0.9449 0.057 Uiso 1 1 calc R
C10 C 0.5407(2) 0.1137(4) 0.79037(13) 0.0388(8) Uani 1 1 d .
H10A H 0.5213 0.2142 0.7684 0.058 Uiso 1 1 calc R
H10B H 0.4830 0.0436 0.7856 0.058 Uiso 1 1 calc R
H10C H 0.5924 0.0634 0.7711 0.058 Uiso 1 1 calc R
C11 C 0.5489(2) 0.5067(4) 0.89192(13) 0.0306(7) Uani 1 1 d .
H11A H 0.5554 0.5468 0.8493 0.046 Uiso 1 1 calc R
H11B H 0.5440 0.5960 0.9208 0.046 Uiso 1 1 calc R
H11C H 0.4892 0.4414 0.8878 0.046 Uiso 1 1 calc R
C12 C 0.6307(2) 0.3412(4) 0.98865(12) 0.0288(7) Uani 1 1 d .
H12A H 0.5685 0.2824 0.9851 0.043 Uiso 1 1 calc R
H12B H 0.6307 0.4304 1.0183 0.043 Uiso 1 1 calc R
H12C H 0.6865 0.2708 1.0052 0.043 Uiso 1 1 calc R
C13 C 0.8899(2) 0.3472(4) 0.98545(12) 0.0268(7) Uani 1 1 d .
H13A H 0.9158 0.4454 1.0069 0.040 Uiso 1 1 calc R
H13B H 0.9451 0.2793 0.9793 0.040 Uiso 1 1 calc R
H13C H 0.8496 0.2918 1.0121 0.040 Uiso 1 1 calc R
C14 C 0.8946(2) 0.4558(3) 0.87461(12) 0.0251(7) Uani 1 1 d .
H14A H 0.9280 0.5504 0.8950 0.038 Uiso 1 1 calc R
H14B H 0.8556 0.4840 0.8323 0.038 Uiso 1 1 calc R
H14C H 0.9441 0.3761 0.8692 0.038 Uiso 1 1 calc R
C15 C 0.9028(2) -0.0663(3) 0.89282(11) 0.0261(7) Uani 1 1 d .
H15A H 0.9095 0.0033 0.9305 0.039 Uiso 1 1 calc R
H15B H 0.9681 -0.1069 0.8888 0.039 Uiso 1 1 calc R
H15C H 0.8591 -0.1551 0.8981 0.039 Uiso 1 1 calc R
C16 C 0.9386(2) -0.1532(3) 0.75750(12) 0.0266(7) Uani 1 1 d .
H16A H 0.9351 -0.1646 0.7109 0.040 Uiso 1 1 calc R
H16B H 0.9142 -0.2501 0.7747 0.040 Uiso 1 1 calc R
H16C H 1.0075 -0.1347 0.7787 0.040 Uiso 1 1 calc R
C17 C 0.8124(2) 0.1189(4) 0.65624(12) 0.0293(7) Uani 1 1 d .
H17A H 0.8527 0.0399 0.6390 0.044 Uiso 1 1 calc R
H17B H 0.8343 0.2253 0.6469 0.044 Uiso 1 1 calc R
H17C H 0.7427 0.1051 0.6361 0.044 Uiso 1 1 calc R
C18 C 0.7184(2) 0.3423(3) 0.73898(12) 0.0272(7) Uani 1 1 d .
H18A H 0.6896 0.3942 0.7726 0.041 Uiso 1 1 calc R
H18B H 0.6652 0.3076 0.7041 0.041 Uiso 1 1 calc R
H18C H 0.7614 0.4171 0.7219 0.041 Uiso 1 1 calc R
C19 C 0.7005(2) -0.1595(3) 1.09670(12) 0.0261(7) Uani 1 1 d .
N1 N 0.77777(17) 0.2021(3) 0.76691(10) 0.0215(5) Uani 1 1 d .
N2 N 0.85942(17) 0.0248(3) 0.83340(9) 0.0201(5) Uani 1 1 d .
N3 N 0.65738(18) 0.2773(3) 0.87321(10) 0.0240(6) Uani 1 1 d .
O1 O 0.87079(14) -0.0337(2) 1.14719(8) 0.0303(5) Uani 1 1 d .
O2 O 0.81458(15) -0.0170(2) 1.02885(9) 0.0330(5) Uani 1 1 d .
O3 O 0.87185(16) -0.2732(2) 1.08001(9) 0.0331(5) Uani 1 1 d .
F1 F 0.64757(12) -0.0240(2) 1.09990(8) 0.0368(5) Uani 1 1 d .
F2 F 0.69836(14) -0.2431(2) 1.15176(8) 0.0426(5) Uani 1 1 d .
F3 F 0.65008(13) -0.2464(2) 1.04669(8) 0.0374(5) Uani 1 1 d .
S1 S 0.82961(5) -0.11614(8) 1.08681(3) 0.0215(2) Uani 1 1 d .

loop_
_atom_site_aniso_label
_atom_site_aniso_U_11
_atom_site_aniso_U_22
_atom_site_aniso_U_33
_atom_site_aniso_U_23
_atom_site_aniso_U_13
_atom_site_aniso_U_12
C1 0.0245(17) 0.0245(16) 0.0179(12) -0.0034(11) 0.0070(11) -0.0049(13)
C2 0.0235(17) 0.0270(16) 0.0152(12) -0.0035(11) 0.0064(12) -0.0037(13)
C3 0.0182(16) 0.0258(16) 0.0145(11) 0.0013(10) 0.0021(11) -0.0029(12)
C4 0.0220(17) 0.0327(17) 0.0174(12) 0.0030(11) 0.0087(11) 0.0023(13)
C5 0.0180(16) 0.0286(16) 0.0154(12) -0.0027(11) 0.0024(11) -0.0005(12)
C6 0.0287(19) 0.0328(17) 0.0218(13) -0.0034(12) 0.0049(12) -0.0038(14)
C7 0.0210(17) 0.0255(15) 0.0176(12) -0.0024(11) 0.0040(11) -0.0011(13)
C8 0.0236(17) 0.0311(17) 0.0192(12) -0.0001(11) 0.0010(12) -0.0068(13)
C9 0.029(2) 0.0330(19) 0.0501(19) 0.0020(15) 0.0026(15) -0.0071(15)
C10 0.034(2) 0.053(2) 0.0266(15) -0.0096(15) 0.0004(14) -0.0181(17)
C11 0.0315(19) 0.0328(18) 0.0283(15) -0.0007(12) 0.0076(13) 0.0051(15)
C12 0.0329(19) 0.0362(18) 0.0195(13) -0.0038(12) 0.0108(12) -0.0004(14)
C13 0.0258(17) 0.0333(17) 0.0208(13) -0.0001(12) 0.0031(12) -0.0037(14)
C14 0.0268(18) 0.0255(16) 0.0233(13) 0.0004(12) 0.0056(12) -0.0019(13)
C15 0.0317(18) 0.0304(16) 0.0164(12) 0.0051(11) 0.0051(12) 0.0089(14)
C16 0.0278(18) 0.0305(17) 0.0213(13) -0.0050(12) 0.0041(12) -0.0003(14)
C17 0.042(2) 0.0298(17) 0.0174(12) -0.0032(12) 0.0085(12) -0.0002(15)
C18 0.0330(19) 0.0300(17) 0.0196(13) 0.0061(12) 0.0079(12) 0.0064(14)
C19 0.0313(19) 0.0259(16) 0.0219(13) -0.0037(12) 0.0067(13) -0.0031(14)
N1 0.0245(14) 0.0242(13) 0.0162(10) 0.0010(9) 0.0044(9) 0.0007(11)
N2 0.0207(14) 0.0255(13) 0.0144(10) 0.0011(9) 0.0043(9) 0.0036(11)
N3 0.0262(15) 0.0246(13) 0.0224(11) -0.0028(9) 0.0073(10) -0.0017(11)
O1 0.0268(12) 0.0377(12) 0.0255(10) -0.0052(9) 0.0023(9) -0.0043(10)
O2 0.0313(13) 0.0415(13) 0.0263(10) 0.0139(9) 0.0060(9) 0.0006(10)
O3 0.0341(13) 0.0305(12) 0.0373(11) 0.0001(9) 0.0131(10) 0.0076(10)
F1 0.0276(11) 0.0407(11) 0.0437(10) -0.0096(8) 0.0107(8) 0.0055(9)
F2 0.0388(11) 0.0588(13) 0.0340(9) 0.0129(9) 0.0167(8) -0.0075(10)
F3 0.0302(11) 0.0438(11) 0.0384(9) -0.0162(8) 0.0072(8) -0.0115(9)
S1 0.0217(4) 0.0254(4) 0.0182(3) 0.0023(3) 0.0060(3) 0.0004(3)

loop_
_atom_type_symbol
_atom_type_description
_atom_type_scat_dispersion_real
_atom_type_scat_dispersion_imag
_atom_type_scat_source
C C 0.0033 0.0016 'International Tables Vol C Tables 4.2.6.8 and 6.1.1.4'
H H 0.0000 0.0000 'International Tables Vol C Tables 4.2.6.8 and 6.1.1.4'
N N 0.0061 0.0033 'International Tables Vol C Tables 4.2.6.8 and 6.1.1.4'
O O 0.0106 0.0060 'International Tables Vol C Tables 4.2.6.8 and 6.1.1.4'
F F 0.0171 0.0103 'International Tables Vol C Tables 4.2.6.8 and 6.1.1.4'
S S 0.1246 0.1234 'International Tables Vol C Tables 4.2.6.8 and 6.1.1.4'

loop_
_geom_angle_atom_site_label_1
_geom_angle_atom_site_label_2
_geom_angle_atom_site_label_3
_geom_angle
C2 C1 N1 107.1(2)
C2 C1 C17 131.6(2)
N1 C1 C17 121.3(2)
C1 C2 N2 106.7(2)
C1 C2 C16 130.9(2)
N2 C2 C16 122.4(2)
N2 C3 N1 107.2(2)
N2 C3 C4 124.6(2)
N1 C3 C4 128.3(2)
N3 C4 C3 112.0(2)
N3 C4 C7 105.8(2)
C3 C4 C7 115.0(2)
N3 C4 H4 107.9
C3 C4 H4 107.9
C7 C4 H4 107.9
N3 C5 C11 110.7(2)
N3 C5 C6 100.7(2)
C11 C5 C6 110.5(2)
N3 C5 C12 114.0(2)
C11 C5 C12 109.3(2)
C6 C5 C12 111.4(2)
C5 C6 C7 107.9(2)
C5 C6 H6A 110.1
C7 C6 H6A 110.1
C5 C6 H6B 110.1
C7 C6 H6B 110.1
H6A C6 H6B 108.4
C6 C7 C14 111.8(2)
C6 C7 C13 112.4(2)
C14 C7 C13 107.3(2)
C6 C7 C4 101.9(2)
C14 C7 C4 114.1(2)
C13 C7 C4 109.4(2)
N3 C8 C9 116.7(2)
N3 C8 C10 111.3(2)
C9 C8 C10 109.9(3)
N3 C8 H8 106.0
C9 C8 H8 106.0
C10 C8 H8 106.0
C8 C9 H9A 109.5
C8 C9 H9B 109.5
H9A C9 H9B 109.5
C8 C9 H9C 109.5
H9A C9 H9C 109.5
H9B C9 H9C 109.5
C8 C10 H10A 109.5
C8 C10 H10B 109.5
H10A C10 H10B 109.5
C8 C10 H10C 109.5
H10A C10 H10C 109.5
H10B C10 H10C 109.5
C5 C11 H11A 109.5
C5 C11 H11B 109.5
H11A C11 H11B 109.5
C5 C11 H11C 109.5
H11A C11 H11C 109.5
H11B C11 H11C 109.5
C5 C12 H12A 109.5
C5 C12 H12B 109.5
H12A C12 H12B 109.5
C5 C12 H12C 109.5
H12A C12 H12C 109.5
H12B C12 H12C 109.5
C7 C13 H13A 109.5
C7 C13 H13B 109.5
H13A C13 H13B 109.5
C7 C13 H13C 109.5
H13A C13 H13C 109.5
H13B C13 H13C 109.5
C7 C14 H14A 109.5
C7 C14 H14B 109.5
H14A C14 H14B 109.5
C7 C14 H14C 109.5
H14A C14 H14C 109.5
H14B C14 H14C 109.5
N2 C15 H15A 109.5
N2 C15 H15B 109.5
H15A C15 H15B 109.5
N2 C15 H15C 109.5
H15A C15 H15C 109.5
H15B C15 H15C 109.5
C2 C16 H16A 109.5
C2 C16 H16B 109.5
H16A C16 H16B 109.5
C2 C16 H16C 109.5
H16A C16 H16C 109.5
H16B C16 H16C 109.5
C1 C17 H17A 109.5
C1 C17 H17B 109.5
H17A C17 H17B 109.5
C1 C17 H17C 109.5
H17A C17 H17C 109.5
H17B C17 H17C 109.5
N1 C18 H18A 109.5
N1 C18 H18B 109.5
H18A C18 H18B 109.5
N1 C18 H18C 109.5
H18A C18 H18C 109.5
H18B C18 H18C 109.5
F3 C19 F2 106.9(2)
F3 C19 F1 107.0(2)
F2 C19 F1 107.1(2)
F3 C19 S1 112.03(17)
F2 C19 S1 111.9(2)
F1 C19 S1 111.65(19)
C3 N1 C1 109.4(2)
C3 N1 C18 127.9(2)
C1 N1 C18 122.7(2)
C3 N2 C2 109.5(2)
C3 N2 C15 126.5(2)
C2 N2 C15 124.0(2)
C4 N3 C5 107.8(2)
C4 N3 C8 117.0(2)
C5 N3 C8 115.4(2)
O2 S1 O3 115.56(12)
O2 S1 O1 115.10(13)
O3 S1 O1 114.79(12)
O2 S1 C19 102.68(12)
O3 S1 C19 103.67(13)
O1 S1 C19 102.41(11)

loop_
_geom_bond_atom_site_label_1
_geom_bond_atom_site_label_2
_geom_bond_distance
C1 C2 1.350(4)
C1 N1 1.394(3)
C1 C17 1.493(3)
C2 N2 1.398(3)
C2 C16 1.490(4)
C3 N2 1.343(3)
C3 N1 1.345(3)
C3 C4 1.517(3)
C4 N3 1.461(4)
C4 C7 1.594(4)
C4 H4 0.9800
C5 N3 1.480(3)
C5 C11 1.522(4)
C5 C6 1.529(4)
C5 C12 1.545(3)
C6 C7 1.533(4)
C6 H6A 0.9700
C6 H6B 0.9700
C7 C14 1.534(3)
C7 C13 1.538(4)
C8 N3 1.486(3)
C8 C9 1.524(4)
C8 C10 1.534(3)
C8 H8 0.9800
C9 H9A 0.9600
C9 H9B 0.9600
C9 H9C 0.9600
C10 H10A 0.9600
C10 H10B 0.9600
C10 H10C 0.9600
C11 H11A 0.9600
C11 H11B 0.9600
C11 H11C 0.9600
C12 H12A 0.9600
C12 H12B 0.9600
C12 H12C 0.9600
C13 H13A 0.9600
C13 H13B 0.9600
C13 H13C 0.9600
C14 H14A 0.9600
C14 H14B 0.9600
C14 H14C 0.9600
C15 N2 1.466(3)
C15 H15A 0.9600
C15 H15B 0.9600
C15 H15C 0.9600
C16 H16A 0.9600
C16 H16B 0.9600
C16 H16C 0.9600
C17 H17A 0.9600
C17 H17B 0.9600
C17 H17C 0.9600
C18 N1 1.465(3)
C18 H18A 0.9600
C18 H18B 0.9600
C18 H18C 0.9600
C19 F3 1.335(3)
C19 F2 1.338(3)
C19 F1 1.338(3)
C19 S1 1.824(3)
O1 S1 1.4390(19)
O2 S1 1.4352(18)
O3 S1 1.437(2)

loop_
_geom_torsion_atom_site_label_1
_geom_torsion_atom_site_label_2
_geom_torsion_atom_site_label_3
_geom_torsion_atom_site_label_4
_geom_torsion
N1 C1 C2 N2 -0.4(3)
C17 C1 C2 N2 -179.7(3)
N1 C1 C2 C16 -179.6(3)
C17 C1 C2 C16 1.1(5)
N2 C3 C4 N3 -138.7(3)
N1 C3 C4 N3 41.5(4)
N2 C3 C4 C7 100.4(3)
N1 C3 C4 C7 -79.4(3)
N3 C5 C6 C7 -34.9(2)
C11 C5 C6 C7 -152.0(2)
C12 C5 C6 C7 86.3(3)
C5 C6 C7 C14 139.4(2)
C5 C6 C7 C13 -99.9(2)
C5 C6 C7 C4 17.1(2)
N3 C4 C7 C6 7.4(2)
C3 C4 C7 C6 131.6(2)
N3 C4 C7 C14 -113.3(2)
C3 C4 C7 C14 11.0(3)
N3 C4 C7 C13 126.5(2)
C3 C4 C7 C13 -109.3(3)
N2 C3 N1 C1 1.1(3)
C4 C3 N1 C1 -179.0(3)
N2 C3 N1 C18 -177.1(2)
C4 C3 N1 C18 2.8(4)
C2 C1 N1 C3 -0.5(3)
C17 C1 N1 C3 178.9(2)
C2 C1 N1 C18 177.9(2)
C17 C1 N1 C18 -2.7(4)
N1 C3 N2 C2 -1.4(3)
C4 C3 N2 C2 178.7(2)
N1 C3 N2 C15 179.1(2)
C4 C3 N2 C15 -0.8(4)
C1 C2 N2 C3 1.1(3)
C16 C2 N2 C3 -179.6(2)
C1 C2 N2 C15 -179.4(2)
C16 C2 N2 C15 -0.1(4)
C3 C4 N3 C5 -156.5(2)
C7 C4 N3 C5 -30.4(2)
C3 C4 N3 C8 71.4(3)
C7 C4 N3 C8 -162.59(18)
C11 C5 N3 C4 157.1(2)
C6 C5 N3 C4 40.2(2)
C12 C5 N3 C4 -79.1(3)
C11 C5 N3 C8 -69.9(3)
C6 C5 N3 C8 173.2(2)
C12 C5 N3 C8 53.9(3)
C9 C8 N3 C4 26.3(3)
C10 C8 N3 C4 -101.0(3)
C9 C8 N3 C5 -102.3(3)
C10 C8 N3 C5 130.4(3)
F3 C19 S1 O2 64.3(2)
F2 C19 S1 O2 -175.65(19)
F1 C19 S1 O2 -55.7(2)
F3 C19 S1 O3 -56.4(2)
F2 C19 S1 O3 63.7(2)
F1 C19 S1 O3 -176.33(17)
F3 C19 S1 O1 -176.05(19)
F2 C19 S1 O1 -56.0(2)
F1 C19 S1 O1 64.0(2)
